data_4124445
loop_
_publ_author_name
'Knoth, W.H.'
'Harlow, R.L.'

_publ_section_title
;
 New tunstophosphates: Cs6 W5 P2 O23, Cs7 W10 P O36 and Cs7 Na2 W10 P O37
;
_journal_name_full 'Journal of the American Chemical Society'
_journal_page_first 1865
_journal_page_last 1867
_journal_volume 103
_journal_year 1981
_chemical_formula_sum 'Cs6 H15 O30.5 P2 W5'
_chemical_name_systematic 'Cs6 W5 P2 O23 (H2 O)7.5'
_space_group_IT_number 14
_symmetry_space_group_name_Hall '-P 2ybc'
_symmetry_space_group_name_H-M 'P 1 21/c 1'
_cell_angle_alpha 90
_cell_angle_beta 98.93
_cell_angle_gamma 90
_cell_formula_units_Z 4
_cell_length_a 13.009
_cell_length_b 15.974
_cell_length_c 17.087
_cell_volume 3507.737
_citation_journal_id_ASTM JACSAT
_cod_data_source_file Knoth_JACSAT_1981_725.cif
_cod_data_source_block H15Cs6O30.5P2W5
_cod_original_formula_sum 'H15 Cs6 O30.5 P2 W5'
_cod_database_code 4124445

loop_
_symmetry_equiv_pos_as_xyz
x,y,z
-x,y+1/2,-z+1/2
-x,-y,-z
x,-y-1/2,z-1/2

loop_
_atom_site_label
_atom_site_type_symbol
_atom_site_fract_x
_atom_site_fract_y
_atom_site_fract_z
_atom_site_occupancy
_atom_site_U_iso_or_equiv
O8 O-2 0.2256 0.3056 0.1048 1 0.0
P2 P+5 0.2605 0.3529 0.1803 1 0.0
O19 O-2 0.1615 0.6582 0.1321 1 0.0
O13 O-2 0.2897 0.3263 0.3818 1 0.0
W3 W+6 0.22187 0.56161 0.12978 1 0.0
O1 O-2 0.3523 0.4787 0.3122 1 0.0
Cs3 Cs+1 0.42821 0.73941 0.29889 1 0.0
O29 O-2 0.6435 0.3045 0.5101 1 0.0
O15 O-2 0.4794 0.4013 0.4361 1 0.0
O2 O-2 0.1755 0.5341 0.2476 1 0.0
O23 O-2 0.1097 0.3471 0.4565 1 0.0
Cs5 Cs+1 0.04622 0.35186 -0.02466 1 0.0
O9 O-2 0.5012 0.4022 0.2761 1 0.0
O32 O-2 -0.1025 0.2095 0.0179 0.125 0.0
O12 O-2 0.0289 0.4092 0.3027 1 0.0
O6 O-2 0.3094 0.4384 0.1603 1 0.0
O27 O-2 -0.2667 0.3705 0.1492 1 0.0
O28 O-2 0.2937 0.4029 -0.0243 1 0.0
O20 O-2 -0.0458 0.3805 0.1423 1 0.0
Cs2 Cs+1 0.33252 0.02657 0.05652 1 0.0
O3 O-2 0.2018 0.4738 0.384 1 0.0
W1 W+6 0.42189 0.34973 0.35024 1 0.0
Cs4 Cs+1 0.2711 0.11832 0.29493 1 0.0
O22 O-2 0.1059 0.2463 0.33 1 0.0
O24 O-2 0.1406 0.1491 0.1298 1 0.0
O30 O-2 -0.2747 0.1993 -0.137 0.125 0.0
O26 O-2 -0.2021 0.4412 0.3074 1 0.0
O11 O-2 0.1043 0.4886 0.111 1 0.0
O33 O-2 -0.0573 0.0653 0.037 1 0.0
O14 O-2 0.4813 0.2525 0.361 1 0.0
O18 O-2 0.2529 0.5587 0.0341 1 0.0
O16 O-2 0.5143 0.4932 0.1398 1 0.0
O25 O-2 0.3845 0.2255 0.0496 1 0.0
O17 O-2 0.538 0.5731 0.2839 1 0.0
W2 W+6 0.45689 0.50472 0.22552 1 0.0
Cs6 Cs+1 0.54371 0.37359 -0.00144 1 0.0
O5 O-2 0.3417 0.3036 0.2381 1 0.0
P1 P+5 0.2533 0.5288 0.3282 1 0.0
Cs1 Cs+1 -0.0657 0.20157 0.20381 1 0.0
W4 W+6 0.03379 0.45245 0.19719 1 0.0
O7 O-2 0.1689 0.3697 0.2262 1 0.0
O31 O-2 -0.1955 0.1856 -0.0669 0.25 0.0
O21 O-2 -0.0451 0.5389 0.2021 1 0.0
W5 W+6 0.14248 0.34734 0.36135 1 0.0
O4 O-2 0.2801 0.6147 0.3601 1 0.0
O10 O-2 0.3541 0.5894 0.191 1 0.0
